data_7704133
loop_
_publ_author_name
'Dembowski, Mateusz'
'Prange, Micah P.'
'Pouvreau, Maxime'
'Graham, Trent R.'
'Bowden, Mark E.'
'N'Diaye, Alpha'
'Schenter, Gregory K.'
'Clark, Sue B.'
'Clark, Aurora E.'
'Rosso, Kevin M.'
'Pearce, Carolyn I.'

_publ_section_title
;
 Inference of principal species in caustic aluminate solutions through
 solid-state spectroscopic characterization.
;
_journal_issue 18
_journal_name_full 'Dalton transactions (Cambridge, England : 2003)'
_journal_page_first 5869
_journal_page_last 5880
_journal_paper_doi 10.1039/d0dt00229a
_journal_volume 49
_journal_year 2020
_chemical_formula_moiety CsAlO6H8
_chemical_formula_sum 'Al Cs H8 O6'
_chemical_formula_weight 245.94
_space_group_crystal_system monoclinic
_space_group_IT_number 5
_space_group_name_Hall 'C 2y'
_space_group_name_H-M_alt 'C 1 2 1'
_audit_creation_method SHELXL-2016/6
_audit_update_record
;
2020-01-20 deposited with the CCDC.	2020-04-08 downloaded from the CCDC.
;
_cell_angle_alpha 90
_cell_angle_beta 126.129(4)
_cell_angle_gamma 90
_cell_formula_units_Z 2
_cell_length_a 10.4124(15)
_cell_length_b 6.6986(10)
_cell_length_c 6.2156(10)
_cell_measurement_reflns_used 3749
_cell_measurement_temperature 110(2)
_cell_measurement_theta_max 21.70
_cell_measurement_theta_min 3.07
_cell_volume 350.16(9)
_computing_cell_refinement 'Bruker SAINT'
_computing_data_collection 'Bruker APEX2'
_computing_data_reduction 'Bruker SAINT'
_computing_molecular_graphics 'Bruker SHELXTL'
_computing_publication_material 'Bruker SHELXTL'
_computing_structure_refinement 'SHELXL-2016/6 (Sheldrick, 2016)'
_computing_structure_solution 'SHELXS-97 (Sheldrick, 2008)'
_diffrn_ambient_temperature 110(2)
_diffrn_measured_fraction_theta_full 0.998
_diffrn_measured_fraction_theta_max 0.998
_diffrn_measurement_device_type 'Bruker APEX-II CCD'
_diffrn_measurement_method '\f and \w scans'
_diffrn_radiation_type AgK\a
_diffrn_radiation_wavelength 0.56086
_diffrn_reflns_av_unetI/netI 0.0349
_diffrn_reflns_Laue_measured_fraction_full 0.998
_diffrn_reflns_Laue_measured_fraction_max 0.998
_diffrn_reflns_limit_h_max 11
_diffrn_reflns_limit_h_min -13
_diffrn_reflns_limit_k_max 8
_diffrn_reflns_limit_k_min 0
_diffrn_reflns_limit_l_max 8
_diffrn_reflns_limit_l_min 0
_diffrn_reflns_number 527
_diffrn_reflns_point_group_measured_fraction_full 0.540
_diffrn_reflns_point_group_measured_fraction_max 0.540
_diffrn_reflns_theta_full 21.702
_diffrn_reflns_theta_max 21.702
_diffrn_reflns_theta_min 3.068
_exptl_absorpt_coefficient_mu 2.833
_exptl_absorpt_correction_T_max 0.745
_exptl_absorpt_correction_T_min 0.625
_exptl_absorpt_correction_type multi-scan
_exptl_absorpt_process_details 'SADABS (Krause 2015)'
_exptl_crystal_colour Colorless
_exptl_crystal_density_diffrn 2.333
_exptl_crystal_description Acicular
_exptl_crystal_F_000 228
_exptl_crystal_size_max 0.04
_exptl_crystal_size_mid 0.01
_exptl_crystal_size_min 0.01
_refine_diff_density_max 0.937
_refine_diff_density_min -1.025
_refine_diff_density_rms 0.243
_refine_ls_abs_structure_details
;
No quotients, so Flack parameter determined by classical intensity fit
;
_refine_ls_abs_structure_Flack -0.03(12)
_refine_ls_extinction_method none
_refine_ls_goodness_of_fit_ref 1.207
_refine_ls_hydrogen_treatment undef
_refine_ls_matrix_type full
_refine_ls_number_parameters 39
_refine_ls_number_reflns 527
_refine_ls_number_restraints 1
_refine_ls_restrained_S_all 1.205
_refine_ls_R_factor_all 0.0274
_refine_ls_R_factor_gt 0.0274
_refine_ls_shift/su_max 0.000
_refine_ls_shift/su_mean 0.000
_refine_ls_structure_factor_coef Fsqd
_refine_ls_weighting_details 'w=1/[\s^2^(Fo^2^)+(0.0539P)^2^] where P=(Fo^2^+2Fc^2^)/3'
_refine_ls_weighting_scheme calc
_refine_ls_wR_factor_gt 0.0786
_refine_ls_wR_factor_ref 0.0786
_reflns_Friedel_coverage 0.000
_reflns_Friedel_fraction_full 0.000
_reflns_Friedel_fraction_max 0.000
_reflns_number_gt 527
_reflns_number_total 527
_reflns_threshold_expression 'I > 2\s(I)'
_cod_data_source_file d0dt00229a2.cif
_cod_data_source_block CsAlOH4
_cod_depositor_comments 'Adding full bibliography for 7704131--7704133.cif.'
_cod_original_sg_symbol_H-M 'C 2'
_cod_database_code 7704133
_shelx_shelxl_version_number 2016/6
_shelx_space_group_comment
;
The symmetry employed for this shelxl refinement is uniquely defined
by the following loop, which should always be used as a source of
symmetry information in preference to the above space-group names.
They are only intended as comments.
;

loop_
_space_group_symop_operation_xyz
'x, y, z'
'-x, y, -z'
'x+1/2, y+1/2, z'
'-x+1/2, y+1/2, -z'

loop_
_atom_site_label
_atom_site_type_symbol
_atom_site_fract_x
_atom_site_fract_y
_atom_site_fract_z
_atom_site_U_iso_or_equiv
_atom_site_adp_type
_atom_site_occupancy
_atom_site_site_symmetry_order
_atom_site_calc_flag
_atom_site_refinement_flags_posn
_atom_site_refinement_flags_adp
_atom_site_refinement_flags_occupancy
_atom_site_disorder_assembly
_atom_site_disorder_group
Cs1 Cs 0.500000 0.17830(9) 0.500000 0.0100(2) Uani 1 2 d S T P . .
Al1 Al 0.500000 0.662(3) 1.000000 0.007(2) Uani 1 2 d S T P . .
O1 O 0.3636(10) 0.5095(12) 0.7282(14) 0.0138(14) Uani 1 1 d . . . . .
O2 O 0.5884(10) 0.8230(12) 0.9015(16) 0.0133(15) Uani 1 1 d . . . . .
O1W O 0.2690(9) 0.2201(11) 0.7680(13) 0.017(2) Uani 1 1 d . . . . .

loop_
_atom_site_aniso_label
_atom_site_aniso_U_11
_atom_site_aniso_U_22
_atom_site_aniso_U_33
_atom_site_aniso_U_23
_atom_site_aniso_U_13
_atom_site_aniso_U_12
Cs1 0.0101(4) 0.0092(4) 0.0118(3) 0.000 0.0070(3) 0.000
Al1 0.0081(14) 0.008(6) 0.0050(13) 0.000 0.0036(11) 0.000
O1 0.022(4) 0.009(3) 0.007(3) -0.001(3) 0.007(3) -0.006(3)
O2 0.020(4) 0.006(3) 0.018(3) -0.003(3) 0.014(3) -0.005(3)
O1W 0.021(4) 0.017(8) 0.014(3) 0.003(2) 0.011(3) 0.008(3)

loop_
_atom_type_symbol
_atom_type_description
_atom_type_scat_dispersion_real
_atom_type_scat_dispersion_imag
_atom_type_scat_source
H H 0.0000 0.0000 'International Tables Vol C Tables 4.2.6.8 and 6.1.1.4'
Al Al 0.0406 0.0313 'International Tables Vol C Tables 4.2.6.8 and 6.1.1.4'
Cs Cs -0.7527 1.3916 'International Tables Vol C Tables 4.2.6.8 and 6.1.1.4'
O O 0.0056 0.0036 'International Tables Vol C Tables 4.2.6.8 and 6.1.1.4'

loop_
_geom_angle_atom_site_label_1
_geom_angle_atom_site_label_2
_geom_angle_atom_site_label_3
_geom_angle
_geom_angle_site_symmetry_1
_geom_angle_site_symmetry_3
_geom_angle_publ_flag
O2 Cs1 O2 82.6(3) 2_646 1_545 ?
O2 Cs1 O1 71.52(19) 2_646 4_546 ?
O2 Cs1 O1 79.13(19) 1_545 4_546 ?
O2 Cs1 O1 79.13(19) 2_646 3_545 ?
O2 Cs1 O1 71.52(19) 1_545 3_545 ?
O1 Cs1 O1 140.7(3) 4_546 3_545 ?
O2 Cs1 O1 146.0(2) 2_646 . ?
O2 Cs1 O1 99.33(18) 1_545 . ?
O1 Cs1 O1 75.48(12) 4_546 . ?
O1 Cs1 O1 134.0(2) 3_545 . ?
O2 Cs1 O1 99.33(18) 2_646 2_656 ?
O2 Cs1 O1 146.0(2) 1_545 2_656 ?
O1 Cs1 O1 134.0(2) 4_546 2_656 ?
O1 Cs1 O1 75.48(12) 3_545 2_656 ?
O1 Cs1 O1 97.5(2) . 2_656 ?
O2 Cs1 O1W 70.25(18) 2_646 2_656 ?
O2 Cs1 O1W 116.94(18) 1_545 2_656 ?
O1 Cs1 O1W 135.53(16) 4_546 2_656 ?
O1 Cs1 O1W 48.54(17) 3_545 2_656 ?
O1 Cs1 O1W 134.11(17) . 2_656 ?
O1 Cs1 O1W 37.14(18) 2_656 2_656 ?
O2 Cs1 O1W 116.94(18) 2_646 . ?
O2 Cs1 O1W 70.25(18) 1_545 . ?
O1 Cs1 O1W 48.54(17) 4_546 . ?
O1 Cs1 O1W 135.54(16) 3_545 . ?
O1 Cs1 O1W 37.14(18) . . ?
O1 Cs1 O1W 134.11(17) 2_656 . ?
O1W Cs1 O1W 171.2(2) 2_656 . ?
O2 Cs1 O1W 134.65(18) 2_646 2_657 ?
O2 Cs1 O1W 53.93(19) 1_545 2_657 ?
O1 Cs1 O1W 107.38(17) 4_546 2_657 ?
O1 Cs1 O1W 75.66(17) 3_545 2_657 ?
O1 Cs1 O1W 63.97(17) . 2_657 ?
O1 Cs1 O1W 109.80(17) 2_656 2_657 ?
O1W Cs1 O1W 115.4(2) 2_656 2_657 ?
O1W Cs1 O1W 63.8(2) . 2_657 ?
O2 Cs1 O1W 53.93(19) 2_646 1_554 ?
O2 Cs1 O1W 134.65(18) 1_545 1_554 ?
O1 Cs1 O1W 75.66(17) 4_546 1_554 ?
O1 Cs1 O1W 107.38(16) 3_545 1_554 ?
O1 Cs1 O1W 109.80(17) . 1_554 ?
O1 Cs1 O1W 63.97(17) 2_656 1_554 ?
O1W Cs1 O1W 63.8(2) 2_656 1_554 ?
O1W Cs1 O1W 115.4(2) . 1_554 ?
O1W Cs1 O1W 171.3(2) 2_657 1_554 ?
O2 Cs1 O2 126.9(2) 2_646 4_647 ?
O2 Cs1 O2 77.50(14) 1_545 4_647 ?
O1 Cs1 O2 147.30(16) 4_546 4_647 ?
O1 Cs1 O2 47.98(17) 3_545 4_647 ?
O1 Cs1 O2 86.08(18) . 4_647 ?
O1 Cs1 O2 74.39(18) 2_656 4_647 ?
O1W Cs1 O2 76.14(16) 2_656 4_647 ?
O1W Cs1 O2 101.56(16) . 4_647 ?
O1W Cs1 O2 39.94(16) 2_657 4_647 ?
O1W Cs1 O2 136.71(17) 1_554 4_647 ?
O2 Cs1 O2 77.50(14) 2_646 3_444 ?
O2 Cs1 O2 126.9(2) 1_545 3_444 ?
O1 Cs1 O2 47.98(17) 4_546 3_444 ?
O1 Cs1 O2 147.30(16) 3_545 3_444 ?
O1 Cs1 O2 74.39(18) . 3_444 ?
O1 Cs1 O2 86.09(18) 2_656 3_444 ?
O1W Cs1 O2 101.56(16) 2_656 3_444 ?
O1W Cs1 O2 76.14(16) . 3_444 ?
O1W Cs1 O2 136.71(17) 2_657 3_444 ?
O1W Cs1 O2 39.94(16) 1_554 3_444 ?
O2 Cs1 O2 150.3(2) 4_647 3_444 ?
O2 Al1 O2 103.6(12) . 2_657 ?
O2 Al1 O1 108.4(3) . . ?
O2 Al1 O1 113.7(4) 2_657 . ?
O2 Al1 O1 113.7(4) . 2_657 ?
O2 Al1 O1 108.4(3) 2_657 2_657 ?
O1 Al1 O1 109.0(12) . 2_657 ?
O2 Al1 Cs1 64.2(3) . 3_556 ?
O2 Al1 Cs1 113.8(5) 2_657 3_556 ?
O1 Al1 Cs1 132.3(6) . 3_556 ?
O1 Al1 Cs1 50.0(3) 2_657 3_556 ?
O2 Al1 Cs1 113.8(5) . 3_455 ?
O2 Al1 Cs1 64.2(3) 2_657 3_455 ?
O1 Al1 Cs1 50.0(3) . 3_455 ?
O1 Al1 Cs1 132.3(6) 2_657 3_455 ?
Cs1 Al1 Cs1 177.0(5) 3_556 3_455 ?
Al1 O1 Cs1 106.4(5) . 3_455 ?
Al1 O1 Cs1 119.0(5) . . ?
Cs1 O1 Cs1 134.0(2) 3_455 . ?
Al1 O2 Cs1 140.6(5) . 1_565 ?
Al1 O2 Cs1 91.3(4) . 3_556 ?
Cs1 O2 Cs1 126.9(2) 1_565 3_556 ?
Cs1 O1W Cs1 115.4(2) . 1_556 ?

loop_
_geom_bond_atom_site_label_1
_geom_bond_atom_site_label_2
_geom_bond_distance
_geom_bond_site_symmetry_2
_geom_bond_publ_flag
Cs1 O2 3.167(8) 2_646 ?
Cs1 O2 3.167(8) 1_545 ?
Cs1 O1 3.360(9) 4_546 ?
Cs1 O1 3.360(9) 3_545 ?
Cs1 O1 3.366(9) . ?
Cs1 O1 3.366(9) 2_656 ?
Cs1 O1W 3.656(7) 2_656 ?
Cs1 O1W 3.656(7) . ?
Cs1 O1W 3.696(6) 2_657 ?
Cs1 O1W 3.696(6) 1_554 ?
Cs1 O2 3.788(8) 4_647 ?
Cs1 O2 3.788(8) 3_444 ?
Al1 O2 1.747(15) . ?
Al1 O2 1.747(15) 2_657 ?
Al1 O1 1.756(14) . ?
Al1 O1 1.756(14) 2_657 ?
